data_4508037
loop_
_publ_author_name
'Bhattacharya, Suman'
'Saraswatula, Viswanadha G.'
'Saha, Binoy K.'

_publ_section_title
;
 Thermal Expansion in Alkane Diacids---Another Property Showing
 Alternation in an Odd--Even Series
;
_journal_issue 8
_journal_name_full 'Crystal Growth &amp; Design'
_journal_page_first 3651
_journal_paper_doi 10.1021/cg400668w
_journal_volume 13
_journal_year 2013
_chemical_formula_moiety 'C10 H18 O4'
_chemical_formula_sum 'C10 H18 O4'
_chemical_formula_weight 202.24
_chemical_name_common C10-260
_chemical_name_systematic '1,10-Decanedioic acid'
_space_group_crystal_system monoclinic
_space_group_IT_number 14
_space_group_name_Hall '-P 2ybc'
_space_group_name_H-M_alt 'P 1 21/c 1'
_symmetry_space_group_name_Hall '-P 2ybc'
_symmetry_space_group_name_H-M 'P 1 21/c 1'
_atom_sites_solution_hydrogens geom
_atom_sites_solution_primary direct
_atom_sites_solution_secondary difmap
_audit_creation_date 2012-11-27
_audit_creation_method
;
  Olex2 1.2
  (compiled 2012.05.09 svn.r2324, GUI svn.r4230)
;
_cell_angle_alpha 90.00
_cell_angle_beta 133.29(4)
_cell_angle_gamma 90.00
_cell_formula_units_Z 2
_cell_length_a 15.035(3)
_cell_length_b 4.9739(3)
_cell_length_c 10.066(2)
_cell_measurement_reflns_used 792
_cell_measurement_temperature 260(2)
_cell_measurement_theta_max 29.2640
_cell_measurement_theta_min 4.0888
_cell_volume 547.9(4)
_computing_cell_refinement
;
CrysAlisPro, Agilent Technologies,
Version 1.171.36.21 (release 14-08-2012 CrysAlis171 .NET)
(compiled Sep 14 2012,17:21:16)
;
_computing_data_collection
;
CrysAlisPro, Agilent Technologies,
Version 1.171.36.21 (release 14-08-2012 CrysAlis171 .NET)
(compiled Sep 14 2012,17:21:16)
;
_computing_data_reduction
;
CrysAlisPro, Agilent Technologies,
Version 1.171.36.21 (release 14-08-2012 CrysAlis171 .NET)
(compiled Sep 14 2012,17:21:16)
;
_computing_molecular_graphics
;
O. V. Dolomanov, L. J. Bourhis, R. J. Gildea, J. A. K. Howard and H. Puschmann,
OLEX2: a complete structure solution, refinement and analysis program.
J. Appl. Cryst. (2009). 42, 339-341.
;
_computing_publication_material
;
O. V. Dolomanov, L. J. Bourhis, R. J. Gildea, J. A. K. Howard and H. Puschmann,
OLEX2: a complete structure solution, refinement and analysis program.
J. Appl. Cryst. (2009). 42, 339-341.
;
_computing_structure_refinement
;
SHELXL, G.M. Sheldrick, Acta Cryst.
(2008). A64, 112-122
;
_computing_structure_solution
;
SHELXS, G.M. Sheldrick, Acta Cryst.
(2008). A64, 112-122
;
_diffrn_ambient_temperature 260(2)
_diffrn_detector_area_resol_mean 15.9821
_diffrn_measured_fraction_theta_full 0.9873
_diffrn_measured_fraction_theta_max 0.9040
_diffrn_measurement_details
;
  1 omega  -58.00   -5.00   1.0000   10.0000
omega____ theta____ kappa____ phi______ frames
    -      -17.3397  -57.0000    0.0000 53

  2 omega  -38.00   45.00   1.0000   10.0000
omega____ theta____ kappa____ phi______ frames
    -      -17.3397   57.0000 -150.0000 83

  3 omega   -1.00   25.00   1.0000   10.0000
omega____ theta____ kappa____ phi______ frames
    -      -17.3397  -99.0000   90.0000 26

  4 omega  -83.00  -20.00   1.0000   10.0000
omega____ theta____ kappa____ phi______ frames
    -      -17.3397  -57.0000   90.0000 63

  5 omega  -50.00    4.00   1.0000   10.0000
omega____ theta____ kappa____ phi______ frames
    -       19.0585  -57.0000   30.0000 54
;
_diffrn_measurement_device_type 'Xcalibur, Eos'
_diffrn_measurement_method '\w scans'
_diffrn_orient_matrix_UB_11 -0.0214227000
_diffrn_orient_matrix_UB_12 -0.0045797000
_diffrn_orient_matrix_UB_13 0.0445399000
_diffrn_orient_matrix_UB_21 0.0592126000
_diffrn_orient_matrix_UB_22 -0.0371238000
_diffrn_orient_matrix_UB_23 0.0825721000
_diffrn_orient_matrix_UB_31 0.0152949000
_diffrn_orient_matrix_UB_32 0.1376144000
_diffrn_orient_matrix_UB_33 0.0237803000
_diffrn_radiation_monochromator graphite
_diffrn_radiation_type 'Mo K\a'
_diffrn_radiation_wavelength 0.7107
_diffrn_reflns_av_R_equivalents 0.0184
_diffrn_reflns_av_unetI/netI 0.0225
_diffrn_reflns_limit_h_max 20
_diffrn_reflns_limit_h_min -20
_diffrn_reflns_limit_k_max 6
_diffrn_reflns_limit_k_min -6
_diffrn_reflns_limit_l_max 12
_diffrn_reflns_limit_l_min -13
_diffrn_reflns_number 2875
_diffrn_reflns_theta_full 25.00
_diffrn_reflns_theta_max 29.33
_diffrn_reflns_theta_min 4.42
_diffrn_source 'Enhance (Mo) X-ray Source'
_exptl_absorpt_coefficient_mu 0.094
_exptl_absorpt_correction_T_max 1.00000
_exptl_absorpt_correction_T_min 0.75578
_exptl_absorpt_correction_type multi-scan
_exptl_absorpt_process_details
;
CrysAlisPro, Agilent Technologies,
Version 1.171.36.21 (release 14-08-2012 CrysAlis171 .NET)
(compiled Sep 14 2012,17:21:16)
Empirical absorption correction using spherical harmonics,
 implemented in SCALE3 ABSPACK scaling algorithm.
;
_exptl_crystal_colour colourless
_exptl_crystal_density_diffrn 1.226
_exptl_crystal_density_method 'not measured'
_exptl_crystal_description block
_exptl_crystal_F_000 220
_exptl_crystal_size_max 0.44
_exptl_crystal_size_mid 0.38
_exptl_crystal_size_min 0.14
_refine_diff_density_max 0.280
_refine_diff_density_min -0.139
_refine_diff_density_rms 0.040
_refine_ls_extinction_method none
_refine_ls_goodness_of_fit_ref 1.068
_refine_ls_hydrogen_treatment mixed
_refine_ls_matrix_type full
_refine_ls_number_parameters 68
_refine_ls_number_reflns 1272
_refine_ls_number_restraints 0
_refine_ls_restrained_S_all 1.068
_refine_ls_R_factor_all 0.0659
_refine_ls_R_factor_gt 0.0475
_refine_ls_shift/su_max 0.000
_refine_ls_shift/su_mean 0.000
_refine_ls_structure_factor_coef Fsqd
_refine_ls_weighting_details 'calc w=1/[\s^2^(Fo^2^)+(0.0685P)^2^+0.1022P] where P=(Fo^2^+2Fc^2^)/3'
_refine_ls_weighting_scheme calc
_refine_ls_wR_factor_gt 0.1300
_refine_ls_wR_factor_ref 0.1429
_reflns_number_gt 938
_reflns_number_total 1272
_reflns_threshold_expression >2sigma(I)
_cod_data_source_file cg400668w_si_002.cif
_cod_data_source_block C10-260
_cod_database_code 4508037

loop_
_space_group_symop_id
_space_group_symop_operation_xyz
1 'x, y, z'
2 '-x, y+1/2, -z+1/2'
3 '-x, -y, -z'
4 'x, -y-1/2, z-1/2'

loop_
_atom_site_label
_atom_site_type_symbol
_atom_site_fract_x
_atom_site_fract_y
_atom_site_fract_z
_atom_site_U_iso_or_equiv
_atom_site_adp_type
_atom_site_occupancy
_atom_site_symmetry_multiplicity
_atom_site_calc_flag
_atom_site_refinement_flags
C1 C 0.39466(14) 0.6075(3) 0.0353(2) 0.0364(4) Uani 1 1 d .
O1 O 0.37122(11) 0.4045(2) -0.05295(17) 0.0504(4) Uani 1 1 d .
O2 O 0.48756(11) 0.7606(3) 0.10546(19) 0.0536(4) Uani 1 1 d .
C3 C 0.21352(15) 0.5178(3) 0.0009(2) 0.0418(4) Uani 1 1 d .
H3A H 0.2460 0.3419 0.0562 0.050 Uiso 1 1 calc R
H3B H 0.1597 0.4968 -0.1300 0.050 Uiso 1 1 calc R
C5 C 0.03639(17) 0.4486(4) -0.0209(3) 0.0501(5) Uani 1 1 d .
H5A H 0.0684 0.2726 0.0345 0.060 Uiso 1 1 calc R
H5B H -0.0186 0.4255 -0.1519 0.060 Uiso 1 1 calc R
C2 C 0.31754(15) 0.7001(3) 0.0696(2) 0.0438(4) Uani 1 1 d .
H2A H 0.2842 0.8751 0.0132 0.053 Uiso 1 1 calc R
H2B H 0.3697 0.7232 0.2001 0.053 Uiso 1 1 calc R
C4 C 0.14023(16) 0.6215(4) 0.0421(3) 0.0497(5) Uani 1 1 d .
H4B H 0.1951 0.6452 0.1730 0.060 Uiso 1 1 calc R
H4A H 0.1082 0.7972 -0.0137 0.060 Uiso 1 1 calc R
H2 H 0.540(3) 0.693(6) 0.088(4) 0.123(10) Uiso 1 1 d .

loop_
_atom_site_aniso_label
_atom_site_aniso_U_11
_atom_site_aniso_U_22
_atom_site_aniso_U_33
_atom_site_aniso_U_23
_atom_site_aniso_U_13
_atom_site_aniso_U_12
C1 0.0329(8) 0.0407(9) 0.0426(8) 0.0013(7) 0.0285(7) 0.0021(7)
O1 0.0455(7) 0.0554(8) 0.0674(8) -0.0155(6) 0.0453(7) -0.0059(6)
O2 0.0496(8) 0.0560(8) 0.0781(9) -0.0173(6) 0.0526(8) -0.0116(6)
C3 0.0372(9) 0.0454(9) 0.0548(10) -0.0040(7) 0.0363(9) 0.0008(7)
C5 0.0459(10) 0.0537(10) 0.0706(12) -0.0150(9) 0.0476(10) -0.0068(8)
C2 0.0428(9) 0.0458(9) 0.0590(10) -0.0068(7) 0.0411(9) -0.0009(7)
C4 0.0459(10) 0.0539(11) 0.0690(11) -0.0157(9) 0.0471(10) -0.0078(8)

loop_
_atom_type_symbol
_atom_type_description
_atom_type_scat_dispersion_real
_atom_type_scat_dispersion_imag
_atom_type_scat_source
C C 0.0033 0.0016 'International Tables Vol C Tables 4.2.6.8 and 6.1.1.4'
H H 0.0000 0.0000 'International Tables Vol C Tables 4.2.6.8 and 6.1.1.4'
O O 0.0106 0.0060 'International Tables Vol C Tables 4.2.6.8 and 6.1.1.4'

loop_
_geom_angle_atom_site_label_1
_geom_angle_atom_site_label_2
_geom_angle_atom_site_label_3
_geom_angle
_geom_angle_site_symmetry_1
_geom_angle_site_symmetry_3
O1 C1 O2 123.13(14) . .
O1 C1 C2 122.61(14) . .
O2 C1 C2 114.27(13) . .
C1 O2 H2 113.7(18) . .
H3A C3 H3B 107.8 . .
C2 C3 H3A 109.0 . .
C2 C3 H3B 109.0 . .
C2 C3 C4 113.14(13) . .
C4 C3 H3A 109.0 . .
C4 C3 H3B 109.0 . .
C5 C5 H5A 108.3 3_565 .
C5 C5 H5B 108.3 3_565 .
H5A C5 H5B 107.4 . .
C4 C5 C5 115.82(18) . 3_565
C4 C5 H5A 108.3 . .
C4 C5 H5B 108.3 . .
C1 C2 C3 115.85(13) . .
C1 C2 H2A 108.3 . .
C1 C2 H2B 108.3 . .
C3 C2 H2A 108.3 . .
C3 C2 H2B 108.3 . .
H2A C2 H2B 107.4 . .
C3 C4 H4B 108.3 . .
C3 C4 H4A 108.3 . .
C5 C4 C3 115.82(14) . .
C5 C4 H4B 108.3 . .
C5 C4 H4A 108.3 . .
H4B C4 H4A 107.4 . .

loop_
_geom_bond_atom_site_label_1
_geom_bond_atom_site_label_2
_geom_bond_distance
_geom_bond_site_symmetry_2
C1 O1 1.2260(18) .
C1 O2 1.295(2) .
C1 C2 1.492(2) .
O2 H2 0.98(3) .
C3 H3A 0.9700 .
C3 H3B 0.9700 .
C3 C2 1.504(2) .
C3 C4 1.509(2) .
C5 C5 1.505(3) 3_565
C5 H5A 0.9700 .
C5 H5B 0.9700 .
C5 C4 1.490(2) .
C2 H2A 0.9700 .
C2 H2B 0.9700 .
C4 H4B 0.9700 .
C4 H4A 0.9700 .

loop_
_geom_torsion_atom_site_label_1
_geom_torsion_atom_site_label_2
_geom_torsion_atom_site_label_3
_geom_torsion_atom_site_label_4
_geom_torsion
_geom_torsion_site_symmetry_1
O1 C1 C2 C3 4.3(2) .
O2 C1 C2 C3 -176.09(14) .
C5 C5 C4 C3 179.8(2) 3_565
C2 C3 C4 C5 -179.45(16) .
C4 C3 C2 C1 179.27(15) .
